data_2005350
loop_
_publ_author_name
'Prest, P.-J.'
'Moore, J. S.'

_publ_section_title
;<i>catena</i>-Poly[{di-\m-nitrato-1:2\k^4^<i>O</i>-bis[(triphenylphosphine-<i>P</i>)copper(I)]}-\m-4,4'-bipyridyl-<i>N</i>:<i>N</i>']
 Tetrahydrofuran Solvate
;
_journal_issue 9
_journal_name_full 'Acta Crystallographica Section C'
_journal_page_first 2176
_journal_page_last 2178
_journal_paper_doi 10.1107/S0108270196006087
_journal_volume 52
_journal_year 1996
_chemical_formula_analytical 'C27 H27 Cu N2 O4 P'
_chemical_formula_iupac '[Cu2 (N O3)2(C18 H15 P)2(C10 H8 N2)], 2C4 H8 O1'
_chemical_formula_moiety 'C23 H19 Cu N2 O3 P (C4 H8 O1)'
_chemical_formula_structural 'C216 H216 N16 O32 P8 Cu8'
_chemical_formula_sum 'C27 H27 Cu N2 O4 P'
_chemical_formula_weight 538.02
_chemical_name_systematic
;
catena-Poly[{di-\m-nitrato-1:2\k^4^O-bis[(triphenylphosphine-P)copper(I)]}-
\m-4,4'-bipyridyl-\m] Tetrahydrofuran Solvate
;
_space_group_IT_number 15
_symmetry_cell_setting monoclinic
_symmetry_space_group_name_Hall '-C 2yc'
_symmetry_space_group_name_H-M 'C 1 2/c 1'
_cell_angle_alpha 90.
_cell_angle_beta 107.43(3)
_cell_angle_gamma 90.
_cell_formula_units_Z 8
_cell_length_a 29.282(6)
_cell_length_b 12.478(2)
_cell_length_c 14.476(3)
_cell_measurement_reflns_used 25
_cell_measurement_temperature 198(2)
_cell_measurement_theta_max 11.81
_cell_measurement_theta_min 9.61
_cell_volume 5046.4(19)
_computing_cell_refinement 'CAD-4 Software'
_computing_data_collection 'CAD-4 Software (Enraf-Nonius, 1989)'
_computing_data_reduction 'CAD-4 Software, PROFILE (Blessing, Coppens & Becker, 1974)'
_computing_molecular_graphics 'ORTEPII (Johnson, 1971)'
_computing_publication_material 'CIFTAB in SHELXL93'
_computing_structure_refinement 'SHELXL93 (Sheldrick, 1993)'
_computing_structure_solution 'SHELXS86 (Sheldrick, 1990)'
_diffrn_ambient_temperature 198(2)
_diffrn_measurement_device 'Enraf-Nonius CAD-4'
_diffrn_measurement_method \w-\q
_diffrn_radiation_monochromator graphite
_diffrn_radiation_source 'normal-focus sealed tube'
_diffrn_radiation_type MoK\a
_diffrn_radiation_wavelength 0.71073
_diffrn_reflns_av_R_equivalents 0.0341
_diffrn_reflns_av_sigmaI/netI 0.0399
_diffrn_reflns_limit_h_max 33
_diffrn_reflns_limit_h_min -31
_diffrn_reflns_limit_k_max 14
_diffrn_reflns_limit_k_min 0
_diffrn_reflns_limit_l_max 0
_diffrn_reflns_limit_l_min -16
_diffrn_reflns_number 4128
_diffrn_reflns_theta_max 23.97
_diffrn_reflns_theta_min 1.79
_diffrn_standards_decay_% 0.6
_diffrn_standards_interval_count 97
_diffrn_standards_interval_time 90
_diffrn_standards_number 3
_exptl_absorpt_coefficient_mu 0.965
_exptl_absorpt_correction_T_max 0.881
_exptl_absorpt_correction_T_min 0.749
_exptl_absorpt_correction_type 'integration (Sheldrick, 1990)'
_exptl_crystal_colour yellow
_exptl_crystal_density_diffrn 1.416
_exptl_crystal_density_meas 1.38
_exptl_crystal_description transparent
_exptl_crystal_F_000 2232
_exptl_crystal_size_max 0.34
_exptl_crystal_size_mid 0.32
_exptl_crystal_size_min 0.14
_refine_diff_density_max 0.604
_refine_diff_density_min -0.254
_refine_ls_extinction_method none
_refine_ls_goodness_of_fit_all 1.069
_refine_ls_goodness_of_fit_obs 1.073
_refine_ls_hydrogen_treatment 'H-atom parameters refined as riding'
_refine_ls_matrix_type full
_refine_ls_number_parameters 362
_refine_ls_number_reflns 3945
_refine_ls_number_restraints 51
_refine_ls_restrained_S_all 1.079
_refine_ls_restrained_S_obs 1.087
_refine_ls_R_factor_all 0.0662
_refine_ls_R_factor_obs 0.0379
_refine_ls_shift/esd_max 0.066
_refine_ls_shift/esd_mean 0.004
_refine_ls_structure_factor_coef Fsqd
_refine_ls_weighting_scheme
;
calc w = 1/[\s^2^(F~o~^2^) + (0.0569P)^2^ + 7.293P]
where P = (F~o~^2^ + 2F~c~^2^)/3
;
_refine_ls_wR_factor_all 0.1042
_refine_ls_wR_factor_obs 0.0907
_reflns_number_observed 3049
_reflns_number_total 3945
_reflns_observed_criterion >2sigma(I)
_cod_data_source_file fg1111.cif
_cod_data_source_block fg1111
_cod_depositor_comments
;
The following automatic conversions were performed:

'_geom_bond_publ_flag' value 'Y' changed to 'y' according to
/home/saulius/struct/CIF-dictionaries/cif_core.dic dictionary named
'cif_core.dic' version 2.4.1 from
2010-06-29.

'_geom_angle_publ_flag' value 'Y' changed to 'y'
according to /home/saulius/struct/CIF-dictionaries/cif_core.dic
dictionary named 'cif_core.dic' version 2.4.1 from 2010-06-29 (6
times).

Automatic conversion script
Id: cif_fix_values 1715 2011-07-08 13:25:40Z adriana 
;
_cod_original_cell_volume 5046.4(17)
_cod_original_sg_symbol_H-M 'C 2/c'
_cod_database_code 2005350

loop_
_symmetry_equiv_pos_as_xyz
'x, y, z'
'-x, y, -z+1/2'
'x+1/2, y+1/2, z'
'-x+1/2, y+1/2, -z+1/2'
'-x, -y, -z'
'x, -y, z-1/2'
'-x+1/2, -y+1/2, -z'
'x+1/2, -y+1/2, z-1/2'

loop_
_atom_site_aniso_label
_atom_site_aniso_U_11
_atom_site_aniso_U_22
_atom_site_aniso_U_33
_atom_site_aniso_U_12
_atom_site_aniso_U_13
_atom_site_aniso_U_23
Cu1 0.0242(2) 0.0201(2) 0.0302(2) 0.0010(2) 0.0022(2) 0.0021(2)
P1 0.0225(4) 0.0210(4) 0.0230(4) -0.0003(3) 0.0038(3) 0.0002(3)
N2 0.031(2) 0.0232(14) 0.0264(15) 0.0037(12) 0.0122(12) -0.0003(12)
O1 0.0307(12) 0.0425(14) 0.0212(12) -0.0090(11) 0.0099(10) -0.0035(10)
O2 0.051(2) 0.047(2) 0.0447(15) -0.0182(13) 0.0235(13) 0.0024(13)
O3 0.0467(15) 0.0423(14) 0.0252(13) -0.0054(12) 0.0088(11) -0.0095(11)
N1 0.0278(14) 0.0197(13) 0.0297(14) 0.0013(11) 0.0021(12) 0.0012(12)
C1 0.051(2) 0.028(2) 0.045(2) 0.008(2) 0.027(2) 0.008(2)
C2 0.056(2) 0.026(2) 0.043(2) 0.008(2) 0.028(2) 0.004(2)
C3 0.029(2) 0.023(2) 0.021(2) 0.0000(13) 0.0021(13) -0.0012(13)
C4 0.059(2) 0.026(2) 0.029(2) 0.009(2) 0.018(2) 0.0064(15)
C5 0.054(2) 0.027(2) 0.030(2) 0.009(2) 0.018(2) 0.001(2)
C6 0.026(2) 0.022(2) 0.025(2) -0.0036(13) 0.0059(13) -0.0067(13)
C7 0.045(2) 0.027(2) 0.041(2) 0.000(2) 0.019(2) 0.001(2)
C8 0.065(3) 0.040(2) 0.046(2) -0.009(2) 0.034(2) -0.006(2)
C9 0.040(2) 0.045(2) 0.054(3) -0.008(2) 0.024(2) -0.021(2)
C10 0.035(2) 0.042(2) 0.049(2) 0.010(2) 0.004(2) -0.014(2)
C11 0.038(2) 0.037(2) 0.026(2) 0.006(2) 0.006(2) -0.002(2)
C12 0.025(2) 0.024(2) 0.030(2) 0.0041(13) 0.0093(14) 0.0059(14)
C13 0.037(2) 0.040(2) 0.033(2) -0.007(2) 0.004(2) 0.004(2)
C14 0.046(2) 0.059(3) 0.037(2) 0.001(2) 0.005(2) 0.021(2)
C15 0.044(2) 0.042(2) 0.062(3) -0.003(2) 0.016(2) 0.026(2)
C16 0.049(2) 0.035(2) 0.058(3) -0.013(2) 0.014(2) 0.007(2)
C17 0.037(2) 0.034(2) 0.036(2) -0.007(2) 0.009(2) 0.003(2)
C18 0.027(2) 0.024(2) 0.023(2) -0.0027(13) 0.0068(14) 0.0001(13)
C19 0.028(2) 0.038(2) 0.038(2) 0.004(2) 0.006(2) -0.007(2)
C20 0.041(2) 0.037(2) 0.043(2) 0.008(2) 0.010(2) -0.013(2)
C21 0.045(2) 0.037(2) 0.033(2) -0.007(2) 0.004(2) -0.013(2)
C22 0.028(2) 0.044(2) 0.046(2) -0.002(2) 0.002(2) -0.011(2)
C23 0.027(2) 0.033(2) 0.038(2) 0.0043(15) 0.004(2) -0.009(2)
O4C 0.135(13) 0.081(11) 0.171(15) -0.022(12) 0.122(13) -0.021(14)
C25C 0.154(19) 0.089(13) 0.089(11) -0.023(16) 0.088(12) 0.005(12)
C26C 0.14(2) 0.081(10) 0.090(11) 0.023(13) 0.068(13) 0.055(10)
C27C 0.178(15) 0.077(12) 0.069(10) -0.010(15) 0.089(12) 0.005(10)
C28C 0.168(17) 0.082(11) 0.088(11) -0.040(15) 0.036(14) -0.050(11)
O4D 0.147(9) 0.060(6) 0.176(11) 0.012(6) 0.120(9) 0.031(7)
C25D 0.111(8) 0.070(8) 0.113(12) 0.021(7) 0.053(9) -0.014(9)
C26D 0.099(8) 0.076(7) 0.149(16) -0.042(8) 0.043(11) -0.037(10)
C27D 0.069(8) 0.118(11) 0.198(17) -0.032(9) 0.066(10) -0.047(13)
C28D 0.174(12) 0.068(7) 0.187(13) 0.030(9) 0.158(11) 0.034(9)

loop_
_atom_site_label
_atom_site_occupancy
_atom_site_fract_x
_atom_site_fract_y
_atom_site_fract_z
_atom_site_U_iso_or_equiv
_atom_site_thermal_displace_type
_atom_site_calc_flag
_atom_site_refinement_flags
_atom_site_disorder_group
_atom_site_type_symbol
Cu1 1 0.300723(13) 0.32025(3) 0.06257(3) 0.02616(14) Uani d . . Cu
P1 1 0.36473(3) 0.25297(6) 0.16305(6) 0.0228(2) Uani d . . P
N2 1 0.22888(9) 0.2396(2) 0.1572(2) 0.0262(6) Uani d . . N
O1 1 0.23326(8) 0.2566(2) 0.07334(15) 0.0310(5) Uani d . . O
O2 1 0.19715(10) 0.1796(2) 0.1656(2) 0.0455(7) Uani d . . O
O3 1 0.25656(9) 0.2871(2) 0.2267(2) 0.0385(6) Uani d . . O
N1 1 0.28133(9) 0.4747(2) 0.0360(2) 0.0272(6) Uani d . . N
C1 1 0.25996(13) 0.5262(3) 0.0923(3) 0.0385(9) Uani d . . C
H1 1 0.25325 0.4876 0.1432 0.046 Uiso calc R . H
C2 1 0.24707(14) 0.6330(3) 0.0802(3) 0.0387(9) Uani d . . C
H2 1 0.23162 0.6656 0.1221 0.046 Uiso calc R . H
C3 1 0.25643(11) 0.6927(2) 0.0080(2) 0.0252(7) Uani d . . C
C4 1 0.27914(14) 0.6387(3) -0.0500(3) 0.0369(9) Uani d . . C
H4 1 0.28677 0.6755 -0.1009 0.044 Uiso calc R . H
C5 1 0.29062(14) 0.5317(3) -0.0338(2) 0.0357(8) Uani d . . C
H5 1 0.30600 0.4970 -0.0748 0.043 Uiso calc R . H
C6 1 0.40950(11) 0.2024(2) 0.1084(2) 0.0248(7) Uani d . . C
C7 1 0.41132(13) 0.2485(3) 0.0227(3) 0.0365(8) Uani d . . C
H7 1 0.38897 0.3026 -0.0073 0.044 Uiso calc R . H
C8 1 0.4455(2) 0.2160(3) -0.0194(3) 0.0467(10) Uani d . . C
H8 1 0.4469 0.2485 -0.0779 0.056 Uiso calc R . H
C9 1 0.47777(14) 0.1367(3) 0.0229(3) 0.0441(10) Uani d . . C
H9 1 0.50166 0.1155 -0.0056 0.053 Uiso calc R . H
C10 1 0.47520(13) 0.0888(3) 0.1062(3) 0.0440(10) Uani d . . C
H10 1 0.49695 0.0331 0.1347 0.053 Uiso calc R . H
C11 1 0.44113(12) 0.1210(3) 0.1491(2) 0.0345(8) Uani d . . C
H11 1 0.43946 0.0870 0.2067 0.041 Uiso calc R . H
C12 1 0.35735(11) 0.1411(3) 0.2382(2) 0.0263(7) Uani d . . C
C13 1 0.38138(13) 0.1332(3) 0.3369(3) 0.0380(9) Uani d . . C
H13 1 0.40165 0.1899 0.3689 0.046 Uiso calc R . H
C14 1 0.37587(14) 0.0435(3) 0.3884(3) 0.0491(10) Uani d . . C
H14 1 0.39259 0.0385 0.4555 0.059 Uiso calc R . H
C15 1 0.34646(14) -0.0384(3) 0.3433(3) 0.0492(10) Uani d . . C
H15 1 0.34264 -0.0997 0.3792 0.059 Uiso calc R . H
C16 1 0.32249(14) -0.0318(3) 0.2461(3) 0.0479(10) Uani d . . C
H16 1 0.30244 -0.0891 0.2146 0.058 Uiso calc R . H
C17 1 0.32753(13) 0.0582(3) 0.1940(3) 0.0364(8) Uani d . . C
H17 1 0.31027 0.0630 0.1271 0.044 Uiso calc R . H
C18 1 0.39801(11) 0.3506(2) 0.2512(2) 0.0249(7) Uani d . . C
C19 1 0.37226(12) 0.4292(3) 0.2825(3) 0.0355(8) Uani d . . C
H19 1 0.33836 0.4312 0.2571 0.043 Uiso calc R . H
C20 1 0.39570(13) 0.5042(3) 0.3504(3) 0.0408(9) Uani d . . C
H20 1 0.37774 0.5569 0.3718 0.049 Uiso calc R . H
C21 1 0.44478(13) 0.5034(3) 0.3870(3) 0.0402(9) Uani d . . C
H21 1 0.46078 0.5551 0.4337 0.048 Uiso calc R . H
C22 1 0.47051(13) 0.4269(3) 0.3554(3) 0.0411(9) Uani d . . C
H22 1 0.50447 0.4268 0.3794 0.049 Uiso calc R . H
C23 1 0.44735(12) 0.3503(3) 0.2892(3) 0.0339(8) Uani d . . C
H23 1 0.46550 0.2968 0.2694 0.041 Uiso calc R . H
O4C 0.40(2) 0.5473(9) 0.2079(19) -0.1200(20) 0.112(6) Uani d PDU 1 O
C25C 0.40(2) 0.5673(11) 0.3019(19) -0.0677(16) 0.100(7) Uani d PDU 1 C
H25C 0.40(2) 0.5943 0.2844 -0.0097 0.120 Uiso calc PR 1 H
H25D 0.40(2) 0.5430 0.3433 -0.0478 0.120 Uiso calc PR 1 H
C26C 0.40(2) 0.5841(10) 0.3615(15) -0.1416(16) 0.097(7) Uani d PDU 1 C
H26C 0.40(2) 0.6080 0.4171 -0.1113 0.116 Uiso calc PR 1 H
H26D 0.40(2) 0.5570 0.3949 -0.1916 0.116 Uiso calc PR 1 H
C27C 0.40(2) 0.6061(9) 0.2711(19) -0.1827(16) 0.096(5) Uani d PDU 1 C
H27C 0.40(2) 0.6084 0.2891 -0.2478 0.116 Uiso calc PR 1 H
H27D 0.40(2) 0.6384 0.2529 -0.1396 0.116 Uiso calc PR 1 H
C28C 0.40(2) 0.5716(10) 0.1823(19) -0.1872(17) 0.113(7) Uani d PDU 1 C
H28C 0.40(2) 0.5489 0.1764 -0.2532 0.136 Uiso calc PR 1 H
H28D 0.40(2) 0.5888 0.1133 -0.1702 0.136 Uiso calc PR 1 H
O4D 0.60(2) 0.5590(7) 0.1900(11) -0.1014(16) 0.112(5) Uani d PDU 2 O
C25D 0.60(2) 0.5498(6) 0.3052(12) -0.1053(15) 0.094(5) Uani d PDU 2 C
H25E 0.60(2) 0.5220 0.3242 -0.1613 0.112 Uiso calc PR 2 H
H25F 0.60(2) 0.5440 0.3310 -0.0451 0.112 Uiso calc PR 2 H
C26D 0.60(2) 0.5933(6) 0.3475(11) -0.1157(16) 0.107(6) Uani d PDU 2 C
H26E 0.60(2) 0.6154 0.3679 -0.0519 0.128 Uiso calc PR 2 H
H26F 0.60(2) 0.5867 0.4117 -0.1579 0.128 Uiso calc PR 2 H
C27D 0.60(2) 0.6144(6) 0.2610(16) -0.1601(16) 0.123(6) Uani d PDU 2 C
H27E 0.60(2) 0.6131 0.2802 -0.2272 0.147 Uiso calc PR 2 H
H27F 0.60(2) 0.6482 0.2487 -0.1221 0.147 Uiso calc PR 2 H
C28D 0.60(2) 0.5874(7) 0.1710(11) -0.1596(15) 0.121(5) Uani d PDU 2 C
H28E 0.60(2) 0.5673 0.1543 -0.2262 0.145 Uiso calc PR 2 H
H28F 0.60(2) 0.6087 0.1090 -0.1347 0.145 Uiso calc PR 2 H

loop_
_atom_type_symbol
_atom_type_description
_atom_type_scat_dispersion_real
_atom_type_scat_dispersion_imag
_atom_type_scat_source
C C 0.0033 0.0016 'International Tables Vol C Tables 4.2.6.8 and 6.1.1.4'
H H 0.0000 0.0000 'International Tables Vol C Tables 4.2.6.8 and 6.1.1.4'
N N 0.0061 0.0033 'International Tables Vol C Tables 4.2.6.8 and 6.1.1.4'
O O 0.0106 0.0060 'International Tables Vol C Tables 4.2.6.8 and 6.1.1.4'
P P 0.1023 0.0942 'International Tables Vol C Tables 4.2.6.8 and 6.1.1.4'
Cu Cu 0.3201 1.2651 'International Tables Vol C Tables 4.2.6.8 and 6.1.1.4'

loop_
_geom_angle_atom_site_label_1
_geom_angle_atom_site_label_2
_geom_angle_atom_site_label_3
_geom_angle_site_symmetry_1
_geom_angle_site_symmetry_3
_geom_angle
_geom_angle_publ_flag
N1 Cu1 O1 . 7 103.05(10) y
N1 Cu1 P1 . . 129.54(8) y
O1 Cu1 P1 7 . 120.80(7) y
N1 Cu1 O1 . . 98.77(10) y
O1 Cu1 O1 7 . 73.82(9) y
P1 Cu1 O1 . . 115.56(7) y
C18 P1 C12 . . 103.22(15) ?
C18 P1 C6 . . 103.35(14) ?
C12 P1 C6 . . 102.79(14) ?
C18 P1 Cu1 . . 112.62(11) ?
C12 P1 Cu1 . . 117.64(11) ?
C6 P1 Cu1 . . 115.47(11) ?
O2 N2 O3 . . 122.8(3) ?
O2 N2 O1 . . 119.4(3) ?
O3 N2 O1 . . 117.7(3) ?
N2 O1 Cu1 . 7 130.2(2) ?
N2 O1 Cu1 . . 118.7(2) ?
Cu1 O1 Cu1 7 . 106.18(9) ?
C5 N1 C1 . . 116.5(3) ?
C5 N1 Cu1 . . 123.2(2) ?
C1 N1 Cu1 . . 120.2(2) ?
N1 C1 C2 . . 123.3(3) ?
N1 C1 H1 . . 118.4(2) ?
C2 C1 H1 . . 118.4(2) ?
C3 C2 C1 . . 120.6(3) ?
C3 C2 H2 . . 119.7(2) ?
C1 C2 H2 . . 119.7(2) ?
C2 C3 C4 . . 115.9(3) ?
C2 C3 C3 . 7_565 122.8(4) ?
C4 C3 C3 . 7_565 121.3(4) ?
C5 C4 C3 . . 120.2(3) ?
C5 C4 H4 . . 119.9(2) ?
C3 C4 H4 . . 119.9(2) ?
N1 C5 C4 . . 123.6(3) ?
N1 C5 H5 . . 118.2(2) ?
C4 C5 H5 . . 118.2(2) ?
C11 C6 C7 . . 119.1(3) ?
C11 C6 P1 . . 123.0(3) ?
C7 C6 P1 . . 117.9(2) ?
C8 C7 C6 . . 120.2(3) ?
C8 C7 H7 . . 119.9(2) ?
C6 C7 H7 . . 119.9(2) ?
C9 C8 C7 . . 120.3(4) ?
C9 C8 H8 . . 119.8(2) ?
C7 C8 H8 . . 119.8(2) ?
C10 C9 C8 . . 119.7(3) ?
C10 C9 H9 . . 120.2(2) ?
C8 C9 H9 . . 120.2(2) ?
C9 C10 C11 . . 120.4(4) ?
C9 C10 H10 . . 119.8(2) ?
C11 C10 H10 . . 119.8(2) ?
C6 C11 C10 . . 120.2(3) ?
C6 C11 H11 . . 119.9(2) ?
C10 C11 H11 . . 119.9(2) ?
C17 C12 C13 . . 118.5(3) ?
C17 C12 P1 . . 118.0(2) ?
C13 C12 P1 . . 123.5(3) ?
C14 C13 C12 . . 120.4(4) ?
C14 C13 H13 . . 119.8(2) ?
C12 C13 H13 . . 119.8(2) ?
C15 C14 C13 . . 120.4(4) ?
C15 C14 H14 . . 119.8(2) ?
C13 C14 H14 . . 119.8(2) ?
C14 C15 C16 . . 120.0(4) ?
C14 C15 H15 . . 120.0(2) ?
C16 C15 H15 . . 120.0(2) ?
C15 C16 C17 . . 120.0(4) ?
C15 C16 H16 . . 120.0(2) ?
C17 C16 H16 . . 120.0(2) ?
C12 C17 C16 . . 120.7(3) ?
C12 C17 H17 . . 119.6(2) ?
C16 C17 H17 . . 119.6(2) ?
C23 C18 C19 . . 118.4(3) ?
C23 C18 P1 . . 123.6(2) ?
C19 C18 P1 . . 118.1(2) ?
C20 C19 C18 . . 120.4(3) ?
C20 C19 H19 . . 119.8(2) ?
C18 C19 H19 . . 119.8(2) ?
C21 C20 C19 . . 120.6(3) ?
C21 C20 H20 . . 119.7(2) ?
C19 C20 H20 . . 119.7(2) ?
C20 C21 C22 . . 119.3(3) ?
C20 C21 H21 . . 120.3(2) ?
C22 C21 H21 . . 120.3(2) ?
C21 C22 C23 . . 120.5(3) ?
C21 C22 H22 . . 119.8(2) ?
C23 C22 H22 . . 119.8(2) ?
C22 C23 C18 . . 120.8(3) ?
C22 C23 H23 . . 119.6(2) ?
C18 C23 H23 . . 119.6(2) ?
C28C O4C C25C . . 109.9(11) ?
O4C C25C C26C . . 101.5(12) ?
O4C C25C H25C . . 111.5(19) ?
C26C C25C H25C . . 111.5(17) ?
O4C C25C H25D . . 111.5(15) ?
C26C C25C H25D . . 111.5(14) ?
H25C C25C H25D . . 109.3 ?
C25C C26C C27C . . 100.4(10) ?
C25C C26C H26C . . 111.7(12) ?
C27C C26C H26C . . 111.7(12) ?
C25C C26C H26D . . 111.7(17) ?
C27C C26C H26D . . 111.7(13) ?
H26C C26C H26D . . 109.5 ?
C28C C27C C26C . . 102.1(10) ?
C28C C27C H27C . . 111.3(12) ?
C26C C27C H27C . . 111.3(10) ?
C28C C27C H27D . . 111.4(14) ?
C26C C27C H27D . . 111.4(13) ?
H27C C27C H27D . . 109.2 ?
O4C C28C C27C . . 106.2(9) ?
O4C C28C H28C . . 110.5(14) ?
C27C C28C H28C . . 110.5(13) ?
O4C C28C H28D . . 110.5(14) ?
C27C C28C H28D . . 110.5(12) ?
H28C C28C H28D . . 108.7 ?
C28D O4D C25D . . 106.5(10) ?
C26D C25D O4D . . 102.0(11) ?
C26D C25D H25E . . 111.4(15) ?
O4D C25D H25E . . 111.3(14) ?
C26D C25D H25F . . 111.4(12) ?
O4D C25D H25F . . 111.4(11) ?
H25E C25D H25F . . 109.2 ?
C25D C26D C27D . . 106.1(8) ?
C25D C26D H26E . . 110.5(14) ?
C27D C26D H26E . . 110.5(10) ?
C25D C26D H26F . . 110.5(12) ?
C27D C26D H26F . . 110.5(10) ?
H26E C26D H26F . . 108.7 ?
C28D C27D C26D . . 106.2(8) ?
C28D C27D H27E . . 110.5(11) ?
C26D C27D H27E . . 110.5(10) ?
C28D C27D H27F . . 110.5(11) ?
C26D C27D H27F . . 110.5(9) ?
H27E C27D H27F . . 108.7 ?
O4D C28D C27D . . 108.5(10) ?
O4D C28D H28E . . 110.0(10) ?
C27D C28D H28E . . 110.0(11) ?
O4D C28D H28F . . 110.0(8) ?
C27D C28D H28F . . 110.0(10) ?
H28E C28D H28F . . 108.4 ?

loop_
_geom_bond_atom_site_label_1
_geom_bond_atom_site_label_2
_geom_bond_site_symmetry_2
_geom_bond_distance
_geom_bond_publ_flag
Cu1 N1 . 2.013(3) y
Cu1 O1 7 2.147(2) y
Cu1 P1 . 2.1680(11) y
Cu1 O1 . 2.177(2) y
P1 C18 . 1.821(3) ?
P1 C12 . 1.822(3) ?
P1 C6 . 1.834(3) ?
N2 O2 . 1.228(4) ?
N2 O3 . 1.238(3) ?
N2 O1 . 1.276(3) ?
O1 Cu1 7 2.147(2) ?
N1 C5 . 1.329(4) ?
N1 C1 . 1.332(4) ?
C1 C2 . 1.382(5) ?
C1 H1 . 0.95 ?
C2 C3 . 1.376(5) ?
C2 H2 . 0.95 ?
C3 C4 . 1.391(5) ?
C3 C3 7_565 1.480(6) y
C4 C5 . 1.379(5) ?
C4 H4 . 0.95 ?
C5 H5 . 0.95 ?
C6 C11 . 1.382(5) ?
C6 C7 . 1.383(5) ?
C7 C8 . 1.381(5) ?
C7 H7 . 0.95 ?
C8 C9 . 1.378(6) ?
C8 H8 . 0.95 ?
C9 C10 . 1.367(6) ?
C9 H9 . 0.95 ?
C10 C11 . 1.383(5) ?
C10 H10 . 0.95 ?
C11 H11 . 0.95 ?
C12 C17 . 1.381(5) ?
C12 C13 . 1.394(5) ?
C13 C14 . 1.381(5) ?
C13 H13 . 0.95 ?
C14 C15 . 1.369(6) ?
C14 H14 . 0.95 ?
C15 C16 . 1.374(6) ?
C15 H15 . 0.95 ?
C16 C17 . 1.386(5) ?
C16 H16 . 0.95 ?
C17 H17 . 0.95 ?
C18 C23 . 1.383(5) ?
C18 C19 . 1.393(5) ?
C19 C20 . 1.382(5) ?
C19 H19 . 0.95 ?
C20 C21 . 1.375(5) ?
C20 H20 . 0.95 ?
C21 C22 . 1.377(5) ?
C21 H21 . 0.95 ?
C22 C23 . 1.379(5) ?
C22 H22 . 0.95 ?
C23 H23 . 0.95 ?
O4C C28C . 1.406(9) ?
O4C C25C . 1.424(9) ?
C25C C26C . 1.501(9) ?
C25C H25C . 0.99 ?
C25C H25D . 0.99 ?
C26C C27C . 1.508(9) ?
C26C H26C . 0.99 ?
C26C H26D . 0.99 ?
C27C C28C . 1.487(9) ?
C27C H27C . 0.99 ?
C27C H27D . 0.99 ?
C28C H28C . 0.99 ?
C28C H28D . 0.99 ?
O4D C28D . 1.371(12) ?
O4D C25D . 1.46(2) ?
C25D C26D . 1.428(15) ?
C25D H25E . 0.99 ?
C25D H25F . 0.99 ?
C26D C27D . 1.482(14) ?
C26D H26E . 0.99 ?
C26D H26F . 0.99 ?
C27D C28D . 1.374(14) ?
C27D H27E . 0.99 ?
C27D H27F . 0.99 ?
C28D H28E . 0.99 ?
C28D H28F . 0.99 ?

loop_
_geom_torsion_atom_site_label_1
_geom_torsion_atom_site_label_2
_geom_torsion_atom_site_label_3
_geom_torsion_atom_site_label_4
_geom_torsion_site_symmetry_1
_geom_torsion_site_symmetry_4
_geom_torsion
N1 Cu1 P1 C18 . . 14.2(2)
O1 Cu1 P1 C18 7 . 160.62(13)
O1 Cu1 P1 C18 . . -113.66(13)
N1 Cu1 P1 C12 . . 134.1(2)
O1 Cu1 P1 C12 7 . -79.52(14)
O1 Cu1 P1 C12 . . 6.20(14)
N1 Cu1 P1 C6 . . -104.17(15)
O1 Cu1 P1 C6 7 . 42.23(13)
O1 Cu1 P1 C6 . . 127.95(13)
O2 N2 O1 Cu1 . 7 -9.5(4)
O3 N2 O1 Cu1 . 7 172.1(2)
O2 N2 O1 Cu1 . . -161.2(2)
O3 N2 O1 Cu1 . . 20.4(3)
N1 Cu1 O1 N2 . . -101.0(2)
O1 Cu1 O1 N2 7 . 157.9(3)
P1 Cu1 O1 N2 . . 41.0(2)
N1 Cu1 O1 Cu1 . 7 101.13(11)
O1 Cu1 O1 Cu1 7 7 0.0
P1 Cu1 O1 Cu1 . 7 -116.88(8)
O1 Cu1 N1 C5 7 . -57.6(3)
P1 Cu1 N1 C5 . . 93.2(3)
O1 Cu1 N1 C5 . . -132.9(3)
O1 Cu1 N1 C1 7 . 125.5(3)
P1 Cu1 N1 C1 . . -83.7(3)
O1 Cu1 N1 C1 . . 50.2(3)
C5 N1 C1 C2 . . 0.8(5)
Cu1 N1 C1 C2 . . 177.9(3)
N1 C1 C2 C3 . . -0.6(6)
C1 C2 C3 C4 . . 0.0(5)
C1 C2 C3 C3 . 7_565 -179.8(4)
C2 C3 C4 C5 . . 0.4(5)
C3 C3 C4 C5 7_565 . -179.8(4)
C1 N1 C5 C4 . . -0.3(5)
Cu1 N1 C5 C4 . . -177.3(3)
C3 C4 C5 N1 . . -0.2(6)
C18 P1 C6 C11 . . 84.3(3)
C12 P1 C6 C11 . . -22.9(3)
Cu1 P1 C6 C11 . . -152.3(2)
C18 P1 C6 C7 . . -95.8(3)
C12 P1 C6 C7 . . 157.1(3)
Cu1 P1 C6 C7 . . 27.7(3)
C11 C6 C7 C8 . . -2.4(5)
P1 C6 C7 C8 . . 177.6(3)
C6 C7 C8 C9 . . 0.7(6)
C7 C8 C9 C10 . . 1.2(6)
C8 C9 C10 C11 . . -1.3(6)
C7 C6 C11 C10 . . 2.3(5)
P1 C6 C11 C10 . . -177.8(3)
C9 C10 C11 C6 . . -0.4(5)
C18 P1 C12 C17 . . 171.2(3)
C6 P1 C12 C17 . . -81.6(3)
Cu1 P1 C12 C17 . . 46.5(3)
C18 P1 C12 C13 . . -11.0(3)
C6 P1 C12 C13 . . 96.3(3)
Cu1 P1 C12 C13 . . -135.6(3)
C17 C12 C13 C14 . . 1.1(5)
P1 C12 C13 C14 . . -176.8(3)
C12 C13 C14 C15 . . -0.5(6)
C13 C14 C15 C16 . . 0.4(7)
C14 C15 C16 C17 . . -0.9(6)
C13 C12 C17 C16 . . -1.5(5)
P1 C12 C17 C16 . . 176.4(3)
C15 C16 C17 C12 . . 1.5(6)
C12 P1 C18 C23 . . 85.1(3)
C6 P1 C18 C23 . . -21.7(3)
Cu1 P1 C18 C23 . . -147.0(3)
C12 P1 C18 C19 . . -94.3(3)
C6 P1 C18 C19 . . 158.8(3)
Cu1 P1 C18 C19 . . 33.5(3)
C23 C18 C19 C20 . . -0.4(5)
P1 C18 C19 C20 . . 179.1(3)
C18 C19 C20 C21 . . 0.8(6)
C19 C20 C21 C22 . . 0.0(6)
C20 C21 C22 C23 . . -1.4(6)
C21 C22 C23 C18 . . 1.8(6)
C19 C18 C23 C22 . . -0.9(5)
P1 C18 C23 C22 . . 179.6(3)
C28C O4C C25C C26C . . 31.(3)
O4C C25C C26C C27C . . -43.(3)
C25C C26C C27C C28C . . 40.(2)
C25C O4C C28C C27C . . -5.(3)
C26C C27C C28C O4C . . -22.(3)
C28D O4D C25D C26D . . -33.(2)
O4D C25D C26D C27D . . 25.(3)
C25D C26D C27D C28D . . -9.(3)
C25D O4D C28D C27D . . 29.(2)
C26D C27D C28D O4D . . -13.(2)
